data_1553251
loop_
_publ_author_name
'Hickey, Jennifer L.'
'Zaretsky, Serge'
'St Denis, Megan A.'
'Kumar Chakka, Sai'
'Morshed, M. Monzur'
'Scully, Conor C. G.'
'Roughton, Andrew L.'
'Yudin, Andrei K.'

_publ_section_title
;
 Passive Membrane Permeability of Macrocycles Can Be Controlled by
 Exocyclic Amide Bonds.
;
_journal_issue 11
_journal_name_full 'Journal of medicinal chemistry'
_journal_page_first 5368
_journal_page_last 5376
_journal_paper_doi 10.1021/acs.jmedchem.6b00222
_journal_volume 59
_journal_year 2016
_chemical_absolute_configuration ad
_chemical_formula_moiety 'C40 H57 N7 O8, 1.5(C H4 O), 3.5(H2 O)'
_chemical_formula_sum 'C41.5 H70 N7 O13'
_chemical_formula_weight 875.04
_space_group_crystal_system orthorhombic
_space_group_IT_number 19
_space_group_name_Hall 'P 2ac 2ab'
_space_group_name_H-M_alt 'P 21 21 21'
_atom_sites_solution_hydrogens mixed
_audit_creation_method SHELXL-2013
_cell_angle_alpha 90
_cell_angle_beta 90
_cell_angle_gamma 90
_cell_formula_units_Z 4
_cell_length_a 13.5710(9)
_cell_length_b 17.6203(11)
_cell_length_c 21.2057(13)
_cell_measurement_reflns_used 9965
_cell_measurement_temperature 147(2)
_cell_measurement_theta_max 65.68
_cell_measurement_theta_min 3.87
_cell_volume 5070.8(6)
_computing_cell_refinement APEX2
_computing_data_collection 'APEX2 (Bruker, 2007)'
_computing_data_reduction 'SAINT (Bruker, 2007)'
_computing_molecular_graphics 'PLATON (Spek, 2009)'
_computing_publication_material 'SHELXTL (Sheldrick, 2008)'
_computing_structure_refinement 'SHELXL-2013 (Sheldrick, 2013)'
_computing_structure_solution 'SHELXS-97 (Sheldrick, 2008)'
_diffrn_ambient_temperature 147(2)
_diffrn_measured_fraction_theta_full 0.959
_diffrn_measured_fraction_theta_max 0.979
_diffrn_measurement_device_type 'Bruker Kappa APEX-DUO CCD'
_diffrn_measurement_method '\f and \w scans'
_diffrn_radiation_type CuK\a
_diffrn_radiation_wavelength 1.54178
_diffrn_reflns_av_R_equivalents 0.0362
_diffrn_reflns_av_unetI/netI 0.0323
_diffrn_reflns_Laue_measured_fraction_full 0.959
_diffrn_reflns_Laue_measured_fraction_max 0.979
_diffrn_reflns_limit_h_max 15
_diffrn_reflns_limit_h_min -4
_diffrn_reflns_limit_k_max 20
_diffrn_reflns_limit_k_min -21
_diffrn_reflns_limit_l_max 25
_diffrn_reflns_limit_l_min -24
_diffrn_reflns_number 31789
_diffrn_reflns_point_group_measured_fraction_full 0.950
_diffrn_reflns_point_group_measured_fraction_max 0.970
_diffrn_reflns_theta_full 67.679
_diffrn_reflns_theta_max 66.697
_diffrn_reflns_theta_min 3.867
_diffrn_source 'Bruker ImuS with multi-layer optics'
_exptl_absorpt_coefficient_mu 0.705
_exptl_absorpt_correction_T_max 0.7528
_exptl_absorpt_correction_T_min 0.6301
_exptl_absorpt_correction_type multi-scan
_exptl_absorpt_process_details 'SADABS (Sheldrick, 1996)'
_exptl_crystal_colour colourless
_exptl_crystal_density_diffrn 1.146
_exptl_crystal_description needle
_exptl_crystal_F_000 1888
_exptl_crystal_size_max 0.440
_exptl_crystal_size_mid 0.050
_exptl_crystal_size_min 0.050
_refine_diff_density_max 0.862
_refine_diff_density_min -0.658
_refine_diff_density_rms 0.075
_refine_ls_abs_structure_details
; 
 Flack x determined using 3331 quotients [(I+)-(I-)]/[(I+)+(I-)] 
 (Parsons and Flack (2004), Acta Cryst. A60, s61). 
;
_refine_ls_abs_structure_Flack 0.01(6)
_refine_ls_extinction_method none
_refine_ls_goodness_of_fit_ref 1.052
_refine_ls_hydrogen_treatment constr
_refine_ls_matrix_type full
_refine_ls_number_parameters 574
_refine_ls_number_reflns 8708
_refine_ls_number_restraints 0
_refine_ls_restrained_S_all 1.052
_refine_ls_R_factor_all 0.0684
_refine_ls_R_factor_gt 0.0629
_refine_ls_shift/su_max 0.000
_refine_ls_shift/su_mean 0.000
_refine_ls_structure_factor_coef Fsqd
_refine_ls_weighting_details 'w=1/[\s^2^(Fo^2^)+(0.1299P)^2^+2.1552P] where P=(Fo^2^+2Fc^2^)/3'
_refine_ls_weighting_scheme calc
_refine_ls_wR_factor_gt 0.1803
_refine_ls_wR_factor_ref 0.1870
_reflns_Friedel_coverage 0.789
_reflns_Friedel_fraction_full 0.940
_reflns_Friedel_fraction_max 0.959
_reflns_number_gt 7960
_reflns_number_total 8708
_reflns_threshold_expression 'I > 2\s(I)'
_cod_data_source_file jm6b00222_si_003.cif
_cod_data_source_block d13193
_cod_original_formula_sum 'C41.50 H70 N7 O13'
_cod_database_code 1553251
_shelx_space_group_comment
; 
The symmetry employed for this shelxl refinement is uniquely defined 
by the following loop, which should always be used as a source of 
symmetry information in preference to the above space-group names. 
They are only intended as comments. 
;
_shelx_estimated_absorpt_t_min 0.747
_shelx_estimated_absorpt_t_max 0.966
_shelxl_version_number 2013-3

loop_
_space_group_symop_operation_xyz
'x, y, z'
'x+1/2, -y+1/2, -z'
'-x, y+1/2, -z+1/2'
'-x+1/2, -y, z+1/2'

loop_
_atom_site_label
_atom_site_type_symbol
_atom_site_fract_x
_atom_site_fract_y
_atom_site_fract_z
_atom_site_U_iso_or_equiv
_atom_site_adp_type
_atom_site_occupancy
_atom_site_site_symmetry_order
_atom_site_calc_flag
_atom_site_refinement_flags_posn
_atom_site_refinement_flags_adp
_atom_site_refinement_flags_occupancy
O1 O 0.8305(2) 0.08683(17) 0.11097(14) 0.0356(7) Uani 1 1 d . . .
O2 O 0.7950(2) 0.25361(17) 0.16138(14) 0.0347(7) Uani 1 1 d . . .
O3 O 0.5955(2) 0.39690(18) 0.01552(15) 0.0390(7) Uani 1 1 d . . .
O4 O 0.4149(3) 0.2478(2) 0.05397(15) 0.0433(8) Uani 1 1 d . . .
O5 O 0.4883(2) 0.01905(19) 0.20603(18) 0.0454(8) Uani 1 1 d . . .
O6 O 0.7329(2) 0.0133(2) 0.29220(17) 0.0464(8) Uani 1 1 d . . .
O7 O 1.2967(2) 0.42579(17) 0.01628(14) 0.0347(7) Uani 1 1 d . . .
H70 H 1.3032 0.4163 -0.0287 0.052 Uiso 1 1 d R U .
O8 O 0.5670(2) 0.4188(2) 0.20437(16) 0.0445(8) Uani 1 1 d . . .
H80 H 0.5575 0.4487 0.2332 0.067 Uiso 1 1 d R U .
N1 N 0.9232(3) 0.1052(2) 0.19794(17) 0.0325(8) Uani 1 1 d . . .
H1A H 0.9684 0.1331 0.2166 0.039 Uiso 1 1 calc R U .
N2 N 0.8882(2) 0.2359(2) 0.07418(17) 0.0303(7) Uani 1 1 d . . .
H2B H 0.8941 0.2457 0.0337 0.036 Uiso 1 1 calc R U .
N3 N 0.6715(3) 0.3465(2) 0.10044(18) 0.0365(8) Uani 1 1 d . . .
H3C H 0.6636 0.3328 0.1400 0.044 Uiso 1 1 calc R U .
N4 N 0.4762(2) 0.3066(2) 0.13983(17) 0.0322(8) Uani 1 1 d . . .
H4A H 0.4894 0.3028 0.1803 0.039 Uiso 1 1 calc R U .
N5 N 0.4795(2) 0.1777(2) 0.20783(17) 0.0335(8) Uani 1 1 d . . .
N6 N 0.6298(3) 0.0216(2) 0.14968(18) 0.0370(8) Uani 1 1 d . . .
H6B H 0.6793 0.0501 0.1371 0.044 Uiso 1 1 calc R U .
N7 N 0.7388(3) 0.1292(2) 0.24682(17) 0.0347(8) Uani 1 1 d . . .
H7A H 0.7766 0.1624 0.2275 0.042 Uiso 1 1 calc R U .
C1 C 0.8976(3) 0.1214(2) 0.1383(2) 0.0300(9) Uani 1 1 d . . .
C2 C 0.9560(3) 0.1822(2) 0.1032(2) 0.0296(8) Uani 1 1 d . . .
H2A H 0.9909 0.1558 0.0679 0.036 Uiso 1 1 calc R U .
C3 C 1.0353(3) 0.2230(3) 0.1419(2) 0.0328(9) Uani 1 1 d . . .
H3A H 1.0026 0.2511 0.1765 0.039 Uiso 1 1 calc R U .
H3B H 1.0785 0.1843 0.1614 0.039 Uiso 1 1 calc R U .
C4 C 1.0996(3) 0.2784(2) 0.1051(2) 0.0310(9) Uani 1 1 d . . .
C5 C 1.1583(3) 0.3288(2) 0.1386(2) 0.0337(9) Uani 1 1 d . . .
H5A H 1.1540 0.3299 0.1833 0.040 Uiso 1 1 calc R U .
C6 C 1.2230(3) 0.3774(2) 0.1084(2) 0.0332(9) Uani 1 1 d . . .
H6A H 1.2625 0.4113 0.1323 0.040 Uiso 1 1 calc R U .
C7 C 1.2301(3) 0.3765(2) 0.0435(2) 0.0293(9) Uani 1 1 d . . .
C8 C 1.1713(3) 0.3282(2) 0.0088(2) 0.0329(9) Uani 1 1 d . . .
H8A H 1.1750 0.3281 -0.0359 0.040 Uiso 1 1 calc R U .
C9 C 1.1067(3) 0.2797(2) 0.0397(2) 0.0323(9) Uani 1 1 d . . .
H9A H 1.0663 0.2466 0.0155 0.039 Uiso 1 1 calc R U .
C10 C 0.8173(3) 0.2707(2) 0.1070(2) 0.0309(9) Uani 1 1 d . . .
C11 C 0.7685(3) 0.3369(2) 0.0732(2) 0.0328(9) Uani 1 1 d . . .
H11A H 0.7626 0.3254 0.0272 0.039 Uiso 1 1 calc R U .
C12 C 0.8352(3) 0.4067(3) 0.0830(2) 0.0401(10) Uani 1 1 d . . .
H12A H 0.8350 0.4196 0.1284 0.048 Uiso 1 1 calc R U .
H12B H 0.9035 0.3923 0.0717 0.048 Uiso 1 1 calc R U .
C13 C 0.8083(4) 0.4781(3) 0.0459(3) 0.0489(12) Uani 1 1 d . . .
H13A H 0.7389 0.4924 0.0563 0.059 Uiso 1 1 calc R U .
C14 C 0.8159(5) 0.4642(3) -0.0250(3) 0.0580(15) Uani 1 1 d . . .
H14A H 0.7721 0.4224 -0.0370 0.087 Uiso 1 1 calc R U .
H14B H 0.8840 0.4510 -0.0359 0.087 Uiso 1 1 calc R U .
H14C H 0.7966 0.5103 -0.0478 0.087 Uiso 1 1 calc R U .
C15 C 0.8752(6) 0.5430(4) 0.0641(3) 0.0691(17) Uani 1 1 d . . .
H15A H 0.8681 0.5535 0.1092 0.104 Uiso 1 1 calc R U .
H15B H 0.8571 0.5883 0.0399 0.104 Uiso 1 1 calc R U .
H15C H 0.9437 0.5294 0.0549 0.104 Uiso 1 1 calc R U .
C16 C 0.5927(3) 0.3746(2) 0.0702(2) 0.0305(9) Uani 1 1 d . . .
C17 C 0.4970(3) 0.3779(2) 0.1079(2) 0.0316(9) Uani 1 1 d . . .
H17A H 0.4418 0.3887 0.0780 0.038 Uiso 1 1 calc R U .
C18 C 0.5000(3) 0.4408(3) 0.1565(2) 0.0388(10) Uani 1 1 d . . .
H18A H 0.5219 0.4888 0.1366 0.047 Uiso 1 1 calc R U .
H18B H 0.4336 0.4488 0.1746 0.047 Uiso 1 1 calc R U .
C19 C 0.4380(3) 0.2467(3) 0.1102(2) 0.0329(9) Uani 1 1 d . . .
C20 C 0.4229(3) 0.1762(3) 0.1485(2) 0.0347(9) Uani 1 1 d . . .
H20A H 0.4435 0.1311 0.1231 0.042 Uiso 1 1 calc R U .
C21 C 0.3149(3) 0.1671(3) 0.1677(3) 0.0459(12) Uani 1 1 d . . .
H21A H 0.2717 0.2002 0.1420 0.055 Uiso 1 1 calc R U .
H21B H 0.2930 0.1138 0.1630 0.055 Uiso 1 1 calc R U .
C22 C 0.3143(3) 0.1910(3) 0.2358(3) 0.0500(12) Uani 1 1 d . . .
H22A H 0.2579 0.1682 0.2586 0.060 Uiso 1 1 calc R U .
H22B H 0.3109 0.2469 0.2397 0.060 Uiso 1 1 calc R U .
C23 C 0.4119(3) 0.1609(3) 0.2610(2) 0.0432(11) Uani 1 1 d . . .
H23A H 0.4321 0.1878 0.2998 0.052 Uiso 1 1 calc R U .
H23B H 0.4084 0.1057 0.2695 0.052 Uiso 1 1 calc R U .
C24 C 0.5745(3) 0.1394(2) 0.2031(2) 0.0320(9) Uani 1 1 d . . .
H24A H 0.6105 0.1632 0.1669 0.038 Uiso 1 1 calc R U .
C25 C 0.5609(3) 0.0537(3) 0.1866(2) 0.0340(9) Uani 1 1 d . . .
C26 C 0.6279(3) -0.0591(3) 0.1286(2) 0.0404(10) Uani 1 1 d . . .
C27 C 0.6368(5) -0.1125(3) 0.1843(3) 0.0588(15) Uani 1 1 d . . .
H27A H 0.6968 -0.1005 0.2081 0.088 Uiso 1 1 calc R U .
H27B H 0.6403 -0.1649 0.1691 0.088 Uiso 1 1 calc R U .
H27C H 0.5792 -0.1066 0.2118 0.088 Uiso 1 1 calc R U .
C28 C 0.5348(6) -0.0752(4) 0.0910(4) 0.081(2) Uani 1 1 d . . .
H28A H 0.4769 -0.0627 0.1166 0.121 Uiso 1 1 calc R U .
H28B H 0.5328 -0.1291 0.0796 0.121 Uiso 1 1 calc R U .
H28C H 0.5346 -0.0443 0.0526 0.121 Uiso 1 1 calc R U .
C29 C 0.7174(6) -0.0696(3) 0.0860(3) 0.074(2) Uani 1 1 d . . .
H29A H 0.7774 -0.0574 0.1096 0.110 Uiso 1 1 calc R U .
H29B H 0.7118 -0.0357 0.0496 0.110 Uiso 1 1 calc R U .
H29C H 0.7203 -0.1223 0.0715 0.110 Uiso 1 1 calc R U .
C30 C 0.6384(3) 0.1516(3) 0.2621(2) 0.0348(9) Uani 1 1 d . . .
H30A H 0.6132 0.1187 0.2970 0.042 Uiso 1 1 calc R U .
C31 C 0.6397(3) 0.2334(3) 0.2841(2) 0.0404(10) Uani 1 1 d . . .
H31A H 0.6841 0.2384 0.3203 0.061 Uiso 1 1 calc R U .
H31B H 0.5730 0.2487 0.2966 0.061 Uiso 1 1 calc R U .
H31C H 0.6627 0.2661 0.2498 0.061 Uiso 1 1 calc R U .
C32 C 0.7768(3) 0.0616(3) 0.2603(2) 0.0356(10) Uani 1 1 d . . .
C33 C 0.8784(3) 0.0429(3) 0.2327(2) 0.0347(9) Uani 1 1 d . . .
H33A H 0.8692 0.0000 0.2023 0.042 Uiso 1 1 calc R U .
C34 C 0.9477(3) 0.0147(3) 0.2850(2) 0.0417(11) Uani 1 1 d . . .
H34A H 0.9654 0.0580 0.3125 0.050 Uiso 1 1 calc R U .
H34B H 0.9122 -0.0230 0.3112 0.050 Uiso 1 1 calc R U .
C35 C 1.0405(3) -0.0209(3) 0.2604(3) 0.0438(11) Uani 1 1 d . . .
C36 C 1.1271(4) 0.0213(3) 0.2557(3) 0.0568(14) Uani 1 1 d . . .
H36A H 1.1264 0.0736 0.2665 0.068 Uiso 1 1 calc R U .
C37 C 1.2131(4) -0.0115(4) 0.2358(4) 0.0688(18) Uani 1 1 d . . .
H37A H 1.2719 0.0177 0.2345 0.083 Uiso 1 1 calc R U .
C38 C 1.2145(4) -0.0871(4) 0.2177(4) 0.0698(19) Uani 1 1 d . . .
H38A H 1.2736 -0.1094 0.2025 0.084 Uiso 1 1 calc R U .
C39 C 1.1288(4) -0.1301(3) 0.2218(3) 0.0578(14) Uani 1 1 d . . .
H39A H 1.1292 -0.1820 0.2098 0.069 Uiso 1 1 calc R U .
C40 C 1.0434(4) -0.0969(3) 0.2434(3) 0.0502(12) Uani 1 1 d . . .
H40A H 0.9852 -0.1267 0.2468 0.060 Uiso 1 1 calc R U .
O1W O 0.7136(6) 0.0708(3) 0.4175(3) 0.0990(19) Uani 1 1 d . . .
H1WA H 0.7191 0.0541 0.3806 0.149 Uiso 1 1 d R U .
H1WB H 0.7104 0.0291 0.4366 0.149 Uiso 1 1 d R U .
O2W O 0.8724(6) 0.1811(5) 0.4018(4) 0.145(3) Uani 1 1 d . . .
H2WA H 0.9160 0.1877 0.3742 0.217 Uiso 1 1 d R U .
H2WB H 0.8423 0.1416 0.4128 0.217 Uiso 1 1 d R U .
O3W O 0.869(2) 0.2717(10) 0.5255(7) 0.411(19) Uani 1 1 d . . .
H3WA H 0.8621 0.2493 0.4908 0.617 Uiso 1 1 d R U .
H3WB H 0.9125 0.3026 0.5375 0.617 Uiso 1 1 d R U .
O4W O 1.0291(12) 0.3559(8) 0.5598(8) 0.130(6) Uani 0.5 1 d . . P
H4WA H 1.0155 0.3913 0.5347 0.195 Uiso 0.5 1 d R U P
H4WB H 1.0831 0.3778 0.5664 0.195 Uiso 0.5 1 d R U P
O1S O 1.0021(4) 0.2002(3) 0.3034(2) 0.0741(13) Uani 1 1 d . . .
H1S H 0.9610 0.2108 0.2751 0.111 Uiso 1 1 d R U .
C1S C 1.0781(7) 0.2372(5) 0.3342(4) 0.090(2) Uani 1 1 d . . .
H1S1 H 1.0521 0.2819 0.3561 0.135 Uiso 1 1 calc R U .
H1S2 H 1.1278 0.2531 0.3034 0.135 Uiso 1 1 calc R U .
H1S3 H 1.1083 0.2028 0.3650 0.135 Uiso 1 1 calc R U .
O2S O 0.5165(13) 0.5302(7) -0.0221(6) 0.126(6) Uani 0.5 1 d . . P
H2S H 0.5419 0.4891 -0.0104 0.189 Uiso 0.5 1 d R U P
C2S C 0.5405(10) 0.5451(7) -0.0787(6) 0.066(4) Uani 0.5 1 d . . P
H2S1 H 0.4977 0.5853 -0.0952 0.099 Uiso 0.5 1 calc R U P
H2S2 H 0.5332 0.4994 -0.1046 0.099 Uiso 0.5 1 calc R U P
H2S3 H 0.6092 0.5622 -0.0800 0.099 Uiso 0.5 1 calc R U P

loop_
_atom_site_aniso_label
_atom_site_aniso_U_11
_atom_site_aniso_U_22
_atom_site_aniso_U_33
_atom_site_aniso_U_23
_atom_site_aniso_U_13
_atom_site_aniso_U_12
O1 0.0332(15) 0.0361(16) 0.0375(16) 0.0066(13) -0.0013(13) -0.0028(12)
O2 0.0352(15) 0.0369(16) 0.0320(15) 0.0057(13) 0.0049(12) 0.0028(13)
O3 0.0377(16) 0.0423(18) 0.0370(17) 0.0099(14) -0.0007(13) 0.0005(13)
O4 0.0435(17) 0.050(2) 0.0360(17) -0.0016(14) -0.0075(13) 0.0027(15)
O5 0.0347(16) 0.0366(17) 0.065(2) 0.0128(16) 0.0087(16) -0.0015(14)
O6 0.0389(17) 0.0475(19) 0.053(2) 0.0246(17) 0.0011(15) -0.0028(15)
O7 0.0354(15) 0.0345(15) 0.0342(15) 0.0013(12) 0.0019(12) -0.0076(12)
O8 0.0388(16) 0.0496(19) 0.0451(18) -0.0161(15) -0.0034(14) 0.0092(14)
N1 0.0281(16) 0.0350(19) 0.0343(19) 0.0069(15) -0.0056(14) -0.0012(14)
N2 0.0246(16) 0.0346(19) 0.0318(17) 0.0065(15) 0.0030(14) 0.0037(14)
N3 0.0309(18) 0.042(2) 0.037(2) 0.0081(16) 0.0038(15) 0.0080(16)
N4 0.0314(17) 0.0348(19) 0.0304(17) 0.0027(15) -0.0025(14) -0.0045(14)
N5 0.0264(17) 0.039(2) 0.0355(19) 0.0039(16) 0.0012(14) -0.0014(14)
N6 0.039(2) 0.0305(18) 0.041(2) 0.0020(16) 0.0024(17) -0.0024(15)
N7 0.0281(17) 0.040(2) 0.036(2) 0.0110(16) 0.0001(15) -0.0037(15)
C1 0.0255(19) 0.030(2) 0.034(2) 0.0025(17) 0.0011(16) 0.0032(16)
C2 0.0251(18) 0.028(2) 0.035(2) 0.0054(17) 0.0025(16) 0.0025(16)
C3 0.0244(19) 0.039(2) 0.035(2) 0.0050(18) -0.0001(16) 0.0001(17)
C4 0.0272(18) 0.030(2) 0.035(2) -0.0014(17) 0.0034(16) 0.0012(16)
C5 0.031(2) 0.039(2) 0.031(2) -0.0030(18) 0.0020(17) 0.0016(18)
C6 0.033(2) 0.032(2) 0.034(2) -0.0044(18) 0.0023(17) -0.0044(17)
C7 0.0251(19) 0.028(2) 0.035(2) 0.0001(17) 0.0026(16) 0.0004(16)
C8 0.033(2) 0.035(2) 0.032(2) -0.0009(17) 0.0009(17) -0.0001(17)
C9 0.0287(19) 0.033(2) 0.035(2) -0.0037(18) 0.0010(17) -0.0059(17)
C10 0.0266(19) 0.030(2) 0.036(2) 0.0031(17) 0.0012(17) -0.0032(16)
C11 0.031(2) 0.032(2) 0.035(2) 0.0020(18) 0.0049(17) 0.0038(17)
C12 0.039(2) 0.034(2) 0.047(3) -0.002(2) 0.002(2) 0.0003(19)
C13 0.056(3) 0.035(2) 0.056(3) 0.003(2) 0.007(2) 0.000(2)
C14 0.077(4) 0.046(3) 0.051(3) 0.012(2) 0.008(3) -0.015(3)
C15 0.081(4) 0.046(3) 0.080(4) 0.004(3) -0.005(4) -0.014(3)
C16 0.031(2) 0.0265(19) 0.034(2) -0.0005(17) 0.0012(17) 0.0004(16)
C17 0.0277(19) 0.031(2) 0.036(2) 0.0032(17) -0.0009(17) 0.0036(16)
C18 0.035(2) 0.033(2) 0.049(3) -0.003(2) 0.003(2) 0.0065(19)
C19 0.0266(19) 0.036(2) 0.036(2) -0.0023(18) -0.0014(17) 0.0046(16)
C20 0.030(2) 0.036(2) 0.039(2) 0.0017(18) -0.0078(18) 0.0028(17)
C21 0.033(2) 0.043(3) 0.062(3) 0.012(2) -0.005(2) -0.006(2)
C22 0.028(2) 0.049(3) 0.074(3) -0.008(3) 0.010(2) -0.004(2)
C23 0.036(2) 0.049(3) 0.045(3) 0.000(2) 0.010(2) -0.002(2)
C24 0.028(2) 0.036(2) 0.032(2) 0.0111(17) 0.0019(17) 0.0025(16)
C25 0.031(2) 0.037(2) 0.034(2) 0.0096(18) -0.0016(17) 0.0012(18)
C26 0.041(2) 0.030(2) 0.050(3) 0.000(2) 0.001(2) -0.0009(18)
C27 0.078(4) 0.036(3) 0.062(3) 0.009(2) 0.011(3) 0.015(3)
C28 0.080(4) 0.053(4) 0.110(6) -0.025(4) -0.047(4) 0.009(3)
C29 0.100(5) 0.041(3) 0.080(4) -0.016(3) 0.047(4) -0.015(3)
C30 0.032(2) 0.044(2) 0.029(2) 0.0096(18) 0.0008(17) -0.0034(18)
C31 0.037(2) 0.047(3) 0.037(2) -0.003(2) -0.0009(19) 0.001(2)
C32 0.032(2) 0.041(2) 0.034(2) 0.0129(19) -0.0054(18) -0.0032(18)
C33 0.031(2) 0.034(2) 0.039(2) 0.0122(18) -0.0051(17) -0.0003(17)
C34 0.039(2) 0.044(3) 0.042(2) 0.013(2) -0.009(2) 0.000(2)
C35 0.036(2) 0.043(3) 0.053(3) 0.013(2) -0.011(2) -0.001(2)
C36 0.043(3) 0.040(3) 0.088(4) 0.013(3) -0.010(3) 0.002(2)
C37 0.035(3) 0.053(3) 0.119(6) 0.027(4) -0.003(3) -0.002(2)
C38 0.036(3) 0.054(3) 0.120(6) 0.024(4) 0.002(3) 0.005(2)
C39 0.043(3) 0.047(3) 0.084(4) 0.009(3) -0.001(3) 0.006(2)
C40 0.038(2) 0.045(3) 0.067(3) 0.012(3) -0.006(2) -0.007(2)
O1W 0.159(6) 0.070(3) 0.068(3) 0.003(3) 0.003(4) 0.004(4)
O2W 0.130(6) 0.174(8) 0.130(6) -0.049(6) 0.044(5) -0.057(6)
O3W 0.69(4) 0.33(2) 0.211(14) 0.109(15) -0.15(2) -0.39(3)
O4W 0.155(13) 0.088(9) 0.147(13) 0.002(8) -0.072(11) -0.014(9)
O1S 0.096(3) 0.062(3) 0.064(3) 0.003(2) -0.021(3) -0.005(3)
C1S 0.090(5) 0.086(5) 0.093(5) -0.025(4) -0.019(4) 0.019(4)
O2S 0.211(16) 0.071(7) 0.096(8) 0.036(6) 0.048(10) 0.074(9)
C2S 0.089(9) 0.050(6) 0.060(7) 0.042(6) -0.035(6) -0.034(6)

loop_
_atom_type_symbol
_atom_type_description
_atom_type_scat_dispersion_real
_atom_type_scat_dispersion_imag
_atom_type_scat_source
C C 0.0181 0.0091 'International Tables Vol C Tables 4.2.6.8 and 6.1.1.4'
H H 0.0000 0.0000 'International Tables Vol C Tables 4.2.6.8 and 6.1.1.4'
N N 0.0311 0.0180 'International Tables Vol C Tables 4.2.6.8 and 6.1.1.4'
O O 0.0492 0.0322 'International Tables Vol C Tables 4.2.6.8 and 6.1.1.4'

loop_
_geom_angle_atom_site_label_1
_geom_angle_atom_site_label_2
_geom_angle_atom_site_label_3
_geom_angle
C7 O7 H70 111.3
C18 O8 H80 105.0
C1 N1 C33 121.9(4)
C1 N1 H1A 119.0
C33 N1 H1A 119.0
C10 N2 C2 122.3(3)
C10 N2 H2B 118.9
C2 N2 H2B 118.9
C16 N3 C11 125.3(4)
C16 N3 H3C 117.4
C11 N3 H3C 117.4
C19 N4 C17 122.7(4)
C19 N4 H4A 118.6
C17 N4 H4A 118.6
C24 N5 C20 113.1(3)
C24 N5 C23 120.5(4)
C20 N5 C23 108.8(3)
C25 N6 C26 124.3(4)
C25 N6 H6B 117.8
C26 N6 H6B 117.8
C32 N7 C30 124.0(4)
C32 N7 H7A 118.0
C30 N7 H7A 118.0
O1 C1 N1 121.8(4)
O1 C1 C2 119.8(4)
N1 C1 C2 118.4(4)
N2 C2 C1 109.5(3)
N2 C2 C3 111.5(3)
C1 C2 C3 115.6(3)
N2 C2 H2A 106.6
C1 C2 H2A 106.6
C3 C2 H2A 106.6
C4 C3 C2 115.3(3)
C4 C3 H3A 108.4
C2 C3 H3A 108.4
C4 C3 H3B 108.4
C2 C3 H3B 108.4
H3A C3 H3B 107.5
C5 C4 C9 117.5(4)
C5 C4 C3 118.4(4)
C9 C4 C3 124.1(4)
C6 C5 C4 121.4(4)
C6 C5 H5A 119.3
C4 C5 H5A 119.3
C7 C6 C5 120.0(4)
C7 C6 H6A 120.0
C5 C6 H6A 120.0
C6 C7 C8 119.9(4)
C6 C7 O7 117.2(4)
C8 C7 O7 122.9(4)
C7 C8 C9 119.6(4)
C7 C8 H8A 120.2
C9 C8 H8A 120.2
C8 C9 C4 121.6(4)
C8 C9 H9A 119.2
C4 C9 H9A 119.2
O2 C10 N2 123.5(4)
O2 C10 C11 121.6(4)
N2 C10 C11 114.9(4)
N3 C11 C10 107.3(3)
N3 C11 C12 112.7(4)
C10 C11 C12 107.0(3)
N3 C11 H11A 109.9
C10 C11 H11A 109.9
C12 C11 H11A 109.9
C13 C12 C11 116.6(4)
C13 C12 H12A 108.1
C11 C12 H12A 108.1
C13 C12 H12B 108.1
C11 C12 H12B 108.1
H12A C12 H12B 107.3
C15 C13 C12 110.5(5)
C15 C13 C14 109.4(5)
C12 C13 C14 111.0(4)
C15 C13 H13A 108.7
C12 C13 H13A 108.7
C14 C13 H13A 108.7
C13 C14 H14A 109.5
C13 C14 H14B 109.5
H14A C14 H14B 109.5
C13 C14 H14C 109.5
H14A C14 H14C 109.5
H14B C14 H14C 109.5
C13 C15 H15A 109.5
C13 C15 H15B 109.5
H15A C15 H15B 109.5
C13 C15 H15C 109.5
H15A C15 H15C 109.5
H15B C15 H15C 109.5
O3 C16 N3 123.1(4)
O3 C16 C17 120.7(4)
N3 C16 C17 116.2(4)
N4 C17 C18 108.8(4)
N4 C17 C16 112.0(3)
C18 C17 C16 111.2(4)
N4 C17 H17A 108.2
C18 C17 H17A 108.2
C16 C17 H17A 108.2
O8 C18 C17 107.7(3)
O8 C18 H18A 110.2
C17 C18 H18A 110.2
O8 C18 H18B 110.2
C17 C18 H18B 110.2
H18A C18 H18B 108.5
O4 C19 N4 122.8(4)
O4 C19 C20 120.2(4)
N4 C19 C20 117.0(4)
N5 C20 C19 112.1(4)
N5 C20 C21 105.9(4)
C19 C20 C21 111.2(4)
N5 C20 H20A 109.2
C19 C20 H20A 109.2
C21 C20 H20A 109.2
C22 C21 C20 103.4(4)
C22 C21 H21A 111.1
C20 C21 H21A 111.1
C22 C21 H21B 111.1
C20 C21 H21B 111.1
H21A C21 H21B 109.1
C21 C22 C23 103.6(4)
C21 C22 H22A 111.0
C23 C22 H22A 111.0
C21 C22 H22B 111.0
C23 C22 H22B 111.0
H22A C22 H22B 109.0
N5 C23 C22 101.6(4)
N5 C23 H23A 111.4
C22 C23 H23A 111.4
N5 C23 H23B 111.4
C22 C23 H23B 111.4
H23A C23 H23B 109.3
N5 C24 C30 112.2(4)
N5 C24 C25 111.0(3)
C30 C24 C25 112.5(3)
N5 C24 H24A 106.9
C30 C24 H24A 106.9
C25 C24 H24A 106.9
O5 C25 N6 122.9(4)
O5 C25 C24 120.0(4)
N6 C25 C24 117.1(4)
N6 C26 C27 111.0(4)
N6 C26 C28 110.5(4)
C27 C26 C28 111.0(5)
N6 C26 C29 106.2(4)
C27 C26 C29 108.9(5)
C28 C26 C29 109.1(6)
C26 C27 H27A 109.5
C26 C27 H27B 109.5
H27A C27 H27B 109.5
C26 C27 H27C 109.5
H27A C27 H27C 109.5
H27B C27 H27C 109.5
C26 C28 H28A 109.5
C26 C28 H28B 109.5
H28A C28 H28B 109.5
C26 C28 H28C 109.5
H28A C28 H28C 109.5
H28B C28 H28C 109.5
C26 C29 H29A 109.5
C26 C29 H29B 109.5
H29A C29 H29B 109.5
C26 C29 H29C 109.5
H29A C29 H29C 109.5
H29B C29 H29C 109.5
N7 C30 C31 108.4(4)
N7 C30 C24 107.9(4)
C31 C30 C24 112.9(4)
N7 C30 H30A 109.2
C31 C30 H30A 109.2
C24 C30 H30A 109.2
C30 C31 H31A 109.5
C30 C31 H31B 109.5
H31A C31 H31B 109.5
C30 C31 H31C 109.5
H31A C31 H31C 109.5
H31B C31 H31C 109.5
O6 C32 N7 123.1(4)
O6 C32 C33 119.5(4)
N7 C32 C33 117.4(4)
N1 C33 C32 114.0(4)
N1 C33 C34 110.7(4)
C32 C33 C34 110.1(4)
N1 C33 H33A 107.3
C32 C33 H33A 107.3
C34 C33 H33A 107.3
C35 C34 C33 113.4(4)
C35 C34 H34A 108.9
C33 C34 H34A 108.9
C35 C34 H34B 108.9
C33 C34 H34B 108.9
H34A C34 H34B 107.7
C40 C35 C36 118.2(5)
C40 C35 C34 121.1(4)
C36 C35 C34 120.6(5)
C37 C36 C35 121.0(5)
C37 C36 H36A 119.5
C35 C36 H36A 119.5
C36 C37 C38 120.2(5)
C36 C37 H37A 119.9
C38 C37 H37A 119.9
C37 C38 C39 119.6(6)
C37 C38 H38A 120.2
C39 C38 H38A 120.2
C40 C39 C38 119.6(6)
C40 C39 H39A 120.2
C38 C39 H39A 120.2
C39 C40 C35 121.3(5)
C39 C40 H40A 119.3
C35 C40 H40A 119.3
H1WA O1W H1WB 98.5
H2WA O2W H2WB 130.5
H3WA O3W H3WB 130.7
H4WA O4W H4WB 87.5
C1S O1S H1S 136.6
O1S C1S H1S1 109.5
O1S C1S H1S2 109.5
H1S1 C1S H1S2 109.5
O1S C1S H1S3 109.5
H1S1 C1S H1S3 109.5
H1S2 C1S H1S3 109.5
C2S O2S H2S 110.7
O2S C2S H2S1 109.5
O2S C2S H2S2 109.5
H2S1 C2S H2S2 109.5
O2S C2S H2S3 109.5
H2S1 C2S H2S3 109.5
H2S2 C2S H2S3 109.5

loop_
_geom_bond_atom_site_label_1
_geom_bond_atom_site_label_2
_geom_bond_distance
O1 C1 1.239(5)
O2 C10 1.230(5)
O3 C16 1.226(5)
O4 C19 1.233(5)
O5 C25 1.230(6)
O6 C32 1.240(5)
O7 C7 1.380(5)
O7 H70 0.9733
O8 C18 1.417(6)
O8 H80 0.8166
N1 C1 1.341(6)
N1 C33 1.455(6)
N1 H1A 0.8800
N2 C10 1.337(5)
N2 C2 1.456(5)
N2 H2B 0.8800
N3 C16 1.341(6)
N3 C11 1.448(6)
N3 H3C 0.8800
N4 C19 1.334(6)
N4 C17 1.455(6)
N4 H4A 0.8800
N5 C24 1.460(5)
N5 C20 1.474(6)
N5 C23 1.483(6)
N6 C25 1.344(6)
N6 C26 1.490(6)
N6 H6B 0.8800
N7 C32 1.329(6)
N7 C30 1.454(6)
N7 H7A 0.8800
C1 C2 1.528(6)
C2 C3 1.533(6)
C2 H2A 1.0000
C3 C4 1.524(6)
C3 H3A 0.9900
C3 H3B 0.9900
C4 C5 1.389(6)
C4 C9 1.390(6)
C5 C6 1.384(6)
C5 H5A 0.9500
C6 C7 1.378(6)
C6 H6A 0.9500
C7 C8 1.380(6)
C8 C9 1.388(6)
C8 H8A 0.9500
C9 H9A 0.9500
C10 C11 1.519(6)
C11 C12 1.543(6)
C11 H11A 1.0000
C12 C13 1.527(7)
C12 H12A 0.9900
C12 H12B 0.9900
C13 C15 1.510(8)
C13 C14 1.529(8)
C13 H13A 1.0000
C14 H14A 0.9800
C14 H14B 0.9800
C14 H14C 0.9800
C15 H15A 0.9800
C15 H15B 0.9800
C15 H15C 0.9800
C16 C17 1.526(6)
C17 C18 1.512(6)
C17 H17A 1.0000
C18 H18A 0.9900
C18 H18B 0.9900
C19 C20 1.498(6)
C20 C21 1.529(6)
C20 H20A 1.0000
C21 C22 1.504(8)
C21 H21A 0.9900
C21 H21B 0.9900
C22 C23 1.523(7)
C22 H22A 0.9900
C22 H22B 0.9900
C23 H23A 0.9900
C23 H23B 0.9900
C24 C30 1.538(6)
C24 C25 1.562(6)
C24 H24A 1.0000
C26 C27 1.514(7)
C26 C28 1.522(8)
C26 C29 1.524(8)
C27 H27A 0.9800
C27 H27B 0.9800
C27 H27C 0.9800
C28 H28A 0.9800
C28 H28B 0.9800
C28 H28C 0.9800
C29 H29A 0.9800
C29 H29B 0.9800
C29 H29C 0.9800
C30 C31 1.515(7)
C30 H30A 1.0000
C31 H31A 0.9800
C31 H31B 0.9800
C31 H31C 0.9800
C32 C33 1.534(6)
C33 C34 1.538(6)
C33 H33A 1.0000
C34 C35 1.500(7)
C34 H34A 0.9900
C34 H34B 0.9900
C35 C40 1.388(8)
C35 C36 1.394(7)
C36 C37 1.368(9)
C36 H36A 0.9500
C37 C38 1.388(10)
C37 H37A 0.9500
C38 C39 1.391(8)
C38 H38A 0.9500
C39 C40 1.376(8)
C39 H39A 0.9500
C40 H40A 0.9500
O1W H1WA 0.8401
O1W H1WB 0.8399
O2W H2WA 0.8401
O2W H2WB 0.8401
O3W H3WA 0.8398
O3W H3WB 0.8400
O4W H4WA 0.8399
O4W H4WB 0.8400
O1S C1S 1.385(10)
O1S H1S 0.8401
C1S H1S1 0.9800
C1S H1S2 0.9800
C1S H1S3 0.9800
O2S C2S 1.270(17)
O2S H2S 0.8400
C2S H2S1 0.9800
C2S H2S2 0.9800
C2S H2S3 0.9800

loop_
_geom_hbond_atom_site_label_D
_geom_hbond_atom_site_label_H
_geom_hbond_atom_site_label_A
_geom_hbond_distance_DH
_geom_hbond_distance_HA
_geom_hbond_distance_DA
_geom_hbond_angle_DHA
_geom_hbond_site_symmetry_A
O7 H70 O1 0.97 1.78 2.746(4) 169.5 2
O8 H80 O5 0.82 1.89 2.701(5) 169.4 3_655
N1 H1A O1S 0.88 2.24 2.992(6) 143.9 .
N2 H2B O4 0.88 1.88 2.757(5) 171.5 2
N3 H3C O8 0.88 2.42 2.914(5) 115.5 .
N6 H6B O1 0.88 2.22 3.069(5) 161.2 .
N7 H7A O2 0.88 2.15 2.944(5) 150.5 .
O1W H1WA O6 0.84 2.02 2.856(7) 179.6 .
O1W H1WB O7 0.84 2.08 2.918(6) 179.7 3_745
O2W H2WA O1S 0.84 1.91 2.749(9) 172.4 .
O2W H2WB O1W 0.84 2.15 2.922(10) 152.7 .
O3W H3WA O2W 0.84 2.24 3.07(2) 168.9 .
O3W H3WB O4W 0.84 1.90 2.73(2) 167.8 .
O4W H4WA O2S 0.84 1.89 2.725(18) 179.1 4_665
O4W H4WB O1W 0.84 2.02 2.858(17) 179.3 2_556
O1S H1S N1 0.84 2.53 2.992(6) 115.7 .
O2S H2S O3 0.84 1.86 2.703(10) 178.8 .

loop_
_geom_torsion_atom_site_label_1
_geom_torsion_atom_site_label_2
_geom_torsion_atom_site_label_3
_geom_torsion_atom_site_label_4
_geom_torsion
C33 N1 C1 O1 4.2(6)
C33 N1 C1 C2 -173.6(4)
C10 N2 C2 C1 52.7(5)
C10 N2 C2 C3 -76.5(5)
O1 C1 C2 N2 51.5(5)
N1 C1 C2 N2 -130.7(4)
O1 C1 C2 C3 178.4(4)
N1 C1 C2 C3 -3.9(5)
N2 C2 C3 C4 -59.5(5)
C1 C2 C3 C4 174.6(3)
C2 C3 C4 C5 166.6(4)
C2 C3 C4 C9 -16.3(6)
C9 C4 C5 C6 -1.4(6)
C3 C4 C5 C6 176.0(4)
C4 C5 C6 C7 0.1(7)
C5 C6 C7 C8 1.3(6)
C5 C6 C7 O7 -179.3(4)
C6 C7 C8 C9 -1.2(6)
O7 C7 C8 C9 179.4(4)
C7 C8 C9 C4 -0.1(6)
C5 C4 C9 C8 1.4(6)
C3 C4 C9 C8 -175.8(4)
C2 N2 C10 O2 -9.8(6)
C2 N2 C10 C11 167.2(4)
C16 N3 C11 C10 -151.3(4)
C16 N3 C11 C12 91.1(5)
O2 C10 C11 N3 -27.1(5)
N2 C10 C11 N3 156.0(4)
O2 C10 C11 C12 94.2(5)
N2 C10 C11 C12 -82.8(4)
N3 C11 C12 C13 -70.0(5)
C10 C11 C12 C13 172.2(4)
C11 C12 C13 C15 175.7(5)
C11 C12 C13 C14 -62.8(6)
C11 N3 C16 O3 -1.5(7)
C11 N3 C16 C17 178.7(4)
C19 N4 C17 C18 157.6(4)
C19 N4 C17 C16 -79.0(5)
O3 C16 C17 N4 131.8(4)
N3 C16 C17 N4 -48.4(5)
O3 C16 C17 C18 -106.2(5)
N3 C16 C17 C18 73.6(5)
N4 C17 C18 O8 53.0(5)
C16 C17 C18 O8 -70.9(4)
C17 N4 C19 O4 -2.0(6)
C17 N4 C19 C20 178.4(4)
C24 N5 C20 C19 -95.2(4)
C23 N5 C20 C19 128.1(4)
C24 N5 C20 C21 143.4(4)
C23 N5 C20 C21 6.6(5)
O4 C19 C20 N5 163.6(4)
N4 C19 C20 N5 -16.8(5)
O4 C19 C20 C21 -78.0(5)
N4 C19 C20 C21 101.5(5)
N5 C20 C21 C22 18.9(5)
C19 C20 C21 C22 -103.1(4)
C20 C21 C22 C23 -36.8(5)
C24 N5 C23 C22 -162.0(4)
C20 N5 C23 C22 -29.0(5)
C21 C22 C23 N5 40.5(5)
C20 N5 C24 C30 171.7(3)
C23 N5 C24 C30 -57.1(5)
C20 N5 C24 C25 -61.5(4)
C23 N5 C24 C25 69.7(5)
C26 N6 C25 O5 -1.0(7)
C26 N6 C25 C24 -179.2(4)
N5 C24 C25 O5 -32.6(5)
C30 C24 C25 O5 94.1(5)
N5 C24 C25 N6 145.6(4)
C30 C24 C25 N6 -87.7(4)
C25 N6 C26 C27 -63.9(6)
C25 N6 C26 C28 59.7(7)
C25 N6 C26 C29 177.9(5)
C32 N7 C30 C31 140.3(4)
C32 N7 C30 C24 -97.0(5)
N5 C24 C30 N7 -165.3(3)
C25 C24 C30 N7 68.7(4)
N5 C24 C30 C31 -45.5(5)
C25 C24 C30 C31 -171.5(4)
C30 N7 C32 O6 -6.5(7)
C30 N7 C32 C33 171.4(4)
C1 N1 C33 C32 -80.1(5)
C1 N1 C33 C34 155.2(4)
O6 C32 C33 N1 -178.1(4)
N7 C32 C33 N1 3.9(6)
O6 C32 C33 C34 -53.0(6)
N7 C32 C33 C34 128.9(4)
N1 C33 C34 C35 -65.8(5)
C32 C33 C34 C35 167.3(4)
C33 C34 C35 C40 -85.4(6)
C33 C34 C35 C36 96.6(6)
C40 C35 C36 C37 -0.9(9)
C34 C35 C36 C37 177.2(6)
C35 C36 C37 C38 2.4(11)
C36 C37 C38 C39 -2.2(11)
C37 C38 C39 C40 0.5(11)
C38 C39 C40 C35 1.0(10)
C36 C35 C40 C39 -0.8(8)
C34 C35 C40 C39 -178.8(5)
